data_4324908
loop_
_publ_author_name
'Zhenguo Huang'
'Xuenian Chen'
'Teshome Yisgedu'
'Edward A. Meyers'
'Sheldon G. Shore'
'Ji-Cheng Zhao'

_publ_section_title
;
 Ammonium Octahydrotriborate (NH4B3H8): New Synthesis, Structure, and
 Hydrolytic Hydrogen Release
;
_journal_name_full 'Inorganic Chemistry'
_journal_page_first 3738
_journal_page_last 3742
_journal_paper_doi 10.1021/ic2000987
_journal_volume 50
_journal_year 2011
_chemical_formula_moiety 'C12 H24 O6, C4 H8 O, B3 H8, H4 N'
_chemical_formula_sum 'C16 H44 B3 N O7'
_chemical_formula_weight 394.95
_chemical_name_common ZHAO1798
_chemical_name_systematic
; 
 ? 
;
_space_group_IT_number 7
_symmetry_cell_setting monoclinic
_symmetry_space_group_name_Hall 'P -2yc'
_symmetry_space_group_name_H-M 'P 1 c 1'
_atom_sites_solution_hydrogens geom
_atom_sites_solution_primary direct
_atom_sites_solution_secondary difmap
_audit_creation_method SHELXL-97
_cell_angle_alpha 90.00
_cell_angle_beta 107.76(3)
_cell_angle_gamma 90.00
_cell_formula_units_Z 4
_cell_length_a 16.407(3)
_cell_length_b 11.215(2)
_cell_length_c 13.841(3)
_cell_measurement_reflns_used 4511
_cell_measurement_temperature 150(2)
_cell_measurement_theta_max 25.02
_cell_measurement_theta_min 2.38
_cell_volume 2425.4(9)
_computing_cell_refinement 'Bruker XSCANS'
_computing_data_collection 'Bruker XSCANS'
_computing_data_reduction 'Bruker SHELXTL'
_computing_molecular_graphics 'Bruker SHELXTL'
_computing_publication_material 'Bruker SHELXTL'
_computing_structure_refinement 'SHELXL-97 (Sheldrick, 2008)'
_computing_structure_solution 'SHELXS-97 (Sheldrick, 2008)'
_diffrn_ambient_temperature 150(2)
_diffrn_measured_fraction_theta_full 0.998
_diffrn_measured_fraction_theta_max 0.998
_diffrn_measurement_device_type 'NONIUS KAPPA CCD'
_diffrn_measurement_method 'PHI SCANS & OMEGA SCANS'
_diffrn_radiation_monochromator graphite
_diffrn_radiation_source 'fine-focus sealed tube'
_diffrn_radiation_type MoK\a
_diffrn_radiation_wavelength 0.71073
_diffrn_reflns_av_R_equivalents 0.0083
_diffrn_reflns_av_sigmaI/netI 0.0477
_diffrn_reflns_limit_h_max 19
_diffrn_reflns_limit_h_min -19
_diffrn_reflns_limit_k_max 13
_diffrn_reflns_limit_k_min -13
_diffrn_reflns_limit_l_max 16
_diffrn_reflns_limit_l_min -16
_diffrn_reflns_number 42153
_diffrn_reflns_theta_full 25.02
_diffrn_reflns_theta_max 25.02
_diffrn_reflns_theta_min 2.38
_exptl_absorpt_coefficient_mu 0.079
_exptl_absorpt_correction_T_max 0.9906
_exptl_absorpt_correction_T_min 0.9852
_exptl_absorpt_correction_type multi-scan
_exptl_absorpt_process_details 'HKL SCALEPACK (OTWINOWSKI & MINOR, 1997)'
_exptl_crystal_colour colorless
_exptl_crystal_density_diffrn 1.082
_exptl_crystal_description needle
_exptl_crystal_F_000 872
_exptl_crystal_size_max 0.19
_exptl_crystal_size_mid 0.12
_exptl_crystal_size_min 0.12
_refine_diff_density_max 0.219
_refine_diff_density_min -0.193
_refine_diff_density_rms 0.034
_refine_ls_extinction_method none
_refine_ls_goodness_of_fit_ref 1.023
_refine_ls_hydrogen_treatment mixed
_refine_ls_matrix_type full
_refine_ls_number_parameters 583
_refine_ls_number_reflns 8302
_refine_ls_number_restraints 2
_refine_ls_restrained_S_all 1.023
_refine_ls_R_factor_all 0.0805
_refine_ls_R_factor_gt 0.0476
_refine_ls_shift/su_max 0.001
_refine_ls_shift/su_mean 0.000
_refine_ls_structure_factor_coef Fsqd
_refine_ls_weighting_details 'calc w=1/[\s^2^(Fo^2^)+(0.0517P)^2^+0.3734P] where P=(Fo^2^+2Fc^2^)/3'
_refine_ls_weighting_scheme calc
_refine_ls_wR_factor_gt 0.0964
_refine_ls_wR_factor_ref 0.1095
_reflns_number_gt 4286
_reflns_number_total 4286
_reflns_threshold_expression >2sigma(I)
_cod_data_source_file ic2000987_si_003.cif
_cod_data_source_block pp
_cod_original_sg_symbol_H-M 'P c'
_cod_database_code 4324908

loop_
_symmetry_equiv_pos_as_xyz
'x, y, z'
'x, -y, z+1/2'

loop_
_atom_site_label
_atom_site_type_symbol
_atom_site_fract_x
_atom_site_fract_y
_atom_site_fract_z
_atom_site_U_iso_or_equiv
_atom_site_adp_type
_atom_site_occupancy
_atom_site_symmetry_multiplicity
_atom_site_calc_flag
_atom_site_refinement_flags
N1 N 0.78650(17) 0.7599(2) 0.22904(19) 0.0359(5) Uani 1 1 d .
N2 N 0.28444(17) 0.2635(2) 0.21456(18) 0.0370(5) Uani 1 1 d .
B1 B 0.4523(2) 0.3670(3) 0.1371(3) 0.0538(9) Uani 1 1 d .
B2 B 0.4392(3) 0.2202(4) 0.0833(3) 0.0600(10) Uani 1 1 d .
B3 B 0.5012(2) 0.2433(3) 0.2102(3) 0.0511(9) Uani 1 1 d .
B4 B -0.0247(2) 0.6455(3) 0.2121(3) 0.0468(8) Uani 1 1 d .
B5 B -0.0588(3) 0.7297(3) 0.0976(2) 0.0524(8) Uani 1 1 d .
B6 B -0.0067(2) 0.8061(3) 0.2111(3) 0.0492(8) Uani 1 1 d .
C1 C 0.2357(2) -0.0676(3) 0.1771(2) 0.0497(8) Uani 1 1 d .
H1A H 0.1840 -0.0815 0.1980 0.060 Uiso 1 1 calc R
H1B H 0.2636 -0.1454 0.1748 0.060 Uiso 1 1 calc R
C2 C 0.2116(2) -0.0099(2) 0.0748(2) 0.0515(8) Uani 1 1 d .
H2A H 0.2638 0.0125 0.0575 0.062 Uiso 1 1 calc R
H2B H 0.1782 -0.0664 0.0227 0.062 Uiso 1 1 calc R
C3 C 0.1338(2) 0.1517(3) -0.0191(2) 0.0614(9) Uani 1 1 d .
H3A H 0.0981 0.0967 -0.0708 0.074 Uiso 1 1 calc R
H3B H 0.1838 0.1754 -0.0404 0.074 Uiso 1 1 calc R
C4 C 0.0829(2) 0.2597(3) -0.0110(2) 0.0600(9) Uani 1 1 d .
H4A H 0.0553 0.2934 -0.0792 0.072 Uiso 1 1 calc R
H4B H 0.0375 0.2379 0.0193 0.072 Uiso 1 1 calc R
C5 C 0.09488(19) 0.4508(2) 0.0629(2) 0.0445(7) Uani 1 1 d .
H5A H 0.0516 0.4320 0.0972 0.053 Uiso 1 1 calc R
H5B H 0.0651 0.4854 -0.0044 0.053 Uiso 1 1 calc R
C6 C 0.15884(19) 0.5386(2) 0.1252(2) 0.0450(7) Uani 1 1 d .
H6A H 0.2051 0.5516 0.0942 0.054 Uiso 1 1 calc R
H6B H 0.1306 0.6160 0.1276 0.054 Uiso 1 1 calc R
C7 C 0.2520(2) 0.5713(2) 0.2895(2) 0.0531(8) Uani 1 1 d .
H7A H 0.2247 0.6502 0.2890 0.064 Uiso 1 1 calc R
H7B H 0.3025 0.5818 0.2656 0.064 Uiso 1 1 calc R
C8 C 0.2791(2) 0.5217(2) 0.3950(2) 0.0579(9) Uani 1 1 d .
H8A H 0.3180 0.5784 0.4418 0.069 Uiso 1 1 calc R
H8B H 0.2284 0.5093 0.4183 0.069 Uiso 1 1 calc R
C9 C 0.3441(2) 0.3535(3) 0.4911(2) 0.0523(8) Uani 1 1 d .
H9A H 0.2916 0.3339 0.5090 0.063 Uiso 1 1 calc R
H9B H 0.3797 0.4074 0.5439 0.063 Uiso 1 1 calc R
C10 C 0.3926(2) 0.2421(3) 0.4868(2) 0.0537(8) Uani 1 1 d .
H10A H 0.4406 0.2600 0.4597 0.064 Uiso 1 1 calc R
H10B H 0.4167 0.2086 0.5559 0.064 Uiso 1 1 calc R
C11 C 0.37968(19) 0.0488(2) 0.4164(2) 0.0438(7) Uani 1 1 d .
H11A H 0.4033 0.0134 0.4848 0.053 Uiso 1 1 calc R
H11B H 0.4278 0.0647 0.3891 0.053 Uiso 1 1 calc R
C12 C 0.3180(2) -0.0358(2) 0.3485(2) 0.0444(7) Uani 1 1 d .
H12A H 0.3451 -0.1150 0.3504 0.053 Uiso 1 1 calc R
H12B H 0.2670 -0.0451 0.3717 0.053 Uiso 1 1 calc R
C13 C 0.7662(2) 0.4413(2) 0.2704(2) 0.0494(7) Uani 1 1 d .
H13A H 0.7653 0.3637 0.3041 0.059 Uiso 1 1 calc R
H13B H 0.8193 0.4455 0.2505 0.059 Uiso 1 1 calc R
C14 C 0.6899(2) 0.4520(2) 0.1788(2) 0.0506(8) Uani 1 1 d .
H14A H 0.6840 0.3791 0.1368 0.061 Uiso 1 1 calc R
H14B H 0.6376 0.4609 0.1995 0.061 Uiso 1 1 calc R
C15 C 0.6290(2) 0.5711(3) 0.0330(2) 0.0534(8) Uani 1 1 d .
H15A H 0.5760 0.5806 0.0524 0.064 Uiso 1 1 calc R
H15B H 0.6219 0.5008 -0.0121 0.064 Uiso 1 1 calc R
C16 C 0.6439(2) 0.6797(3) -0.0211(2) 0.0526(8) Uani 1 1 d .
H16A H 0.7007 0.6752 -0.0319 0.063 Uiso 1 1 calc R
H16B H 0.5998 0.6855 -0.0883 0.063 Uiso 1 1 calc R
C17 C 0.6484(2) 0.8897(3) -0.0107(2) 0.0513(8) Uani 1 1 d .
H17A H 0.6016 0.8972 -0.0754 0.062 Uiso 1 1 calc R
H17B H 0.7036 0.8906 -0.0260 0.062 Uiso 1 1 calc R
C18 C 0.6450(2) 0.9911(3) 0.0584(2) 0.0562(9) Uani 1 1 d .
H18A H 0.6410 1.0678 0.0218 0.067 Uiso 1 1 calc R
H18B H 0.5942 0.9831 0.0822 0.067 Uiso 1 1 calc R
C19 C 0.7271(3) 1.0849(2) 0.2111(3) 0.0624(9) Uani 1 1 d .
H19A H 0.6745 1.0884 0.2319 0.075 Uiso 1 1 calc R
H19B H 0.7321 1.1609 0.1769 0.075 Uiso 1 1 calc R
C20 C 0.8034(2) 1.0689(3) 0.3025(3) 0.0644(10) Uani 1 1 d .
H20A H 0.8548 1.0531 0.2813 0.077 Uiso 1 1 calc R
H20B H 0.8135 1.1424 0.3441 0.077 Uiso 1 1 calc R
C21 C 0.8566(2) 0.9523(3) 0.4512(2) 0.0639(10) Uani 1 1 d .
H21A H 0.8637 1.0231 0.4957 0.077 Uiso 1 1 calc R
H21B H 0.9107 0.9395 0.4350 0.077 Uiso 1 1 calc R
C22 C 0.8368(2) 0.8455(3) 0.5042(2) 0.0598(9) Uani 1 1 d .
H22A H 0.8783 0.8391 0.5731 0.072 Uiso 1 1 calc R
H22B H 0.7786 0.8526 0.5109 0.072 Uiso 1 1 calc R
C23 C 0.8292(2) 0.6336(3) 0.4940(2) 0.0562(8) Uani 1 1 d .
H23A H 0.7720 0.6337 0.5042 0.067 Uiso 1 1 calc R
H23B H 0.8730 0.6257 0.5611 0.067 Uiso 1 1 calc R
C24 C 0.8359(2) 0.5330(3) 0.4282(2) 0.0502(8) Uani 1 1 d .
H24A H 0.8900 0.5390 0.4108 0.060 Uiso 1 1 calc R
H24B H 0.8363 0.4567 0.4643 0.060 Uiso 1 1 calc R
C25 C 0.5822(2) 0.1836(3) 0.7766(2) 0.0622(8) Uani 1 1 d .
H25A H 0.5877 0.2019 0.7089 0.075 Uiso 1 1 calc R
H25B H 0.6289 0.1291 0.8133 0.075 Uiso 1 1 calc R
C26 C 0.5807(2) 0.2958(3) 0.8368(3) 0.0738(10) Uani 1 1 d .
H26A H 0.6000 0.2795 0.9106 0.089 Uiso 1 1 calc R
H26B H 0.6174 0.3586 0.8216 0.089 Uiso 1 1 calc R
C27 C 0.4878(2) 0.3318(3) 0.8011(3) 0.0626(9) Uani 1 1 d .
H27A H 0.4693 0.3586 0.8593 0.075 Uiso 1 1 calc R
H27B H 0.4792 0.3983 0.7519 0.075 Uiso 1 1 calc R
C28 C 0.4965(2) 0.1336(3) 0.7691(3) 0.0628(9) Uani 1 1 d .
H28A H 0.4780 0.0774 0.7113 0.075 Uiso 1 1 calc R
H28B H 0.4985 0.0903 0.8321 0.075 Uiso 1 1 calc R
C29 C -0.0052(2) 0.3156(3) 0.3111(2) 0.0595(8) Uani 1 1 d .
H29A H -0.0367 0.3149 0.3618 0.071 Uiso 1 1 calc R
H29B H -0.0129 0.3947 0.2778 0.071 Uiso 1 1 calc R
C30 C 0.0876(2) 0.2913(3) 0.3614(3) 0.0820(11) Uani 1 1 d .
H30A H 0.1226 0.3626 0.3593 0.098 Uiso 1 1 calc R
H30B H 0.0981 0.2672 0.4330 0.098 Uiso 1 1 calc R
C31 C 0.1074(2) 0.1935(4) 0.3019(3) 0.0907(13) Uani 1 1 d .
H31A H 0.1319 0.2245 0.2497 0.109 Uiso 1 1 calc R
H31B H 0.1487 0.1372 0.3462 0.109 Uiso 1 1 calc R
C32 C 0.0294(3) 0.1385(4) 0.2572(4) 0.1066(16) Uani 1 1 d .
H32A H 0.0195 0.0757 0.3026 0.128 Uiso 1 1 calc R
H32B H 0.0292 0.1008 0.1925 0.128 Uiso 1 1 calc R
O1 O 0.29340(12) 0.01010(14) 0.24779(12) 0.0403(4) Uani 1 1 d .
O2 O 0.16176(13) 0.09355(16) 0.07645(13) 0.0461(5) Uani 1 1 d .
O3 O 0.13869(11) 0.34521(16) 0.05099(13) 0.0419(5) Uani 1 1 d .
O4 O 0.19346(11) 0.49216(15) 0.22479(12) 0.0403(5) Uani 1 1 d .
O5 O 0.32181(13) 0.41103(16) 0.39476(14) 0.0487(5) Uani 1 1 d .
O6 O 0.33639(12) 0.15781(16) 0.42297(13) 0.0415(5) Uani 1 1 d .
O7 O 0.76463(12) 0.53590(16) 0.33782(13) 0.0434(5) Uani 1 1 d .
O8 O 0.70015(12) 0.55354(16) 0.12148(14) 0.0435(5) Uani 1 1 d .
O9 O 0.63982(12) 0.78161(16) 0.03815(13) 0.0446(5) Uani 1 1 d .
O10 O 0.72145(13) 0.98831(15) 0.14301(15) 0.0467(5) Uani 1 1 d .
O11 O 0.78803(12) 0.97126(16) 0.36014(14) 0.0471(5) Uani 1 1 d .
O12 O 0.84196(12) 0.74241(17) 0.44624(13) 0.0463(5) Uani 1 1 d .
O13 O 0.43949(13) 0.23072(17) 0.75439(15) 0.0574(5) Uani 1 1 d .
O14 O -0.03622(15) 0.2257(2) 0.23895(18) 0.0770(7) Uani 1 1 d .
H17 H -0.0726(17) 0.624(2) 0.2550(19) 0.053(7) Uiso 1 1 d .
H19 H -0.1291(18) 0.745(2) 0.062(2) 0.049(7) Uiso 1 1 d .
H13 H 0.4704(17) 0.220(2) 0.266(2) 0.052(8) Uiso 1 1 d .
H20 H -0.027(2) 0.713(3) 0.047(2) 0.073(9) Uiso 1 1 d .
H22 H 0.063(2) 0.829(3) 0.238(2) 0.083(10) Uiso 1 1 d .
H2 H 0.789(2) 0.752(3) 0.289(3) 0.069(11) Uiso 1 1 d .
H11 H 0.370(2) 0.197(2) 0.058(2) 0.059(8) Uiso 1 1 d .
H21 H -0.0488(18) 0.847(2) 0.251(2) 0.058(8) Uiso 1 1 d .
H5 H 0.289(2) 0.309(3) 0.270(3) 0.083(12) Uiso 1 1 d .
H9 H 0.3892(19) 0.405(2) 0.143(2) 0.058(8) Uiso 1 1 d .
H18 H 0.0382(17) 0.598(2) 0.2401(19) 0.051(7) Uiso 1 1 d .
H1 H 0.840(2) 0.759(2) 0.220(2) 0.049(8) Uiso 1 1 d .
H10 H 0.484(2) 0.426(3) 0.094(2) 0.085(10) Uiso 1 1 d .
H23 H -0.063(2) 0.604(3) 0.128(2) 0.077(9) Uiso 1 1 d .
H3 H 0.760(2) 0.828(3) 0.204(2) 0.066(10) Uiso 1 1 d .
H24 H -0.029(2) 0.848(3) 0.135(2) 0.075(10) Uiso 1 1 d .
H16 H 0.473(2) 0.150(3) 0.142(2) 0.071(10) Uiso 1 1 d .
H15 H 0.497(2) 0.371(3) 0.228(3) 0.094(11) Uiso 1 1 d .
H6 H 0.282(2) 0.171(3) 0.227(3) 0.088(11) Uiso 1 1 d .
H12 H 0.476(2) 0.220(3) 0.031(3) 0.089(11) Uiso 1 1 d .
H14 H 0.576(2) 0.234(2) 0.222(2) 0.065(8) Uiso 1 1 d .
H7 H 0.238(2) 0.281(3) 0.173(2) 0.059(10) Uiso 1 1 d .
H4 H 0.751(3) 0.697(4) 0.188(3) 0.129(17) Uiso 1 1 d .
H8 H 0.330(3) 0.279(3) 0.187(3) 0.097(13) Uiso 1 1 d .

loop_
_atom_site_aniso_label
_atom_site_aniso_U_11
_atom_site_aniso_U_22
_atom_site_aniso_U_33
_atom_site_aniso_U_23
_atom_site_aniso_U_13
_atom_site_aniso_U_12
N1 0.0344(14) 0.0366(13) 0.0357(14) 0.0029(11) 0.0090(11) 0.0055(11)
N2 0.0348(14) 0.0389(13) 0.0347(12) 0.0031(11) 0.0068(11) 0.0034(11)
B1 0.046(2) 0.0479(19) 0.066(2) 0.0064(17) 0.0154(18) -0.0044(16)
B2 0.055(2) 0.082(3) 0.046(2) -0.0115(19) 0.0190(19) -0.012(2)
B3 0.043(2) 0.066(2) 0.0437(18) 0.0071(18) 0.0113(16) 0.0082(18)
B4 0.042(2) 0.0471(18) 0.049(2) 0.0000(16) 0.0114(17) 0.0082(16)
B5 0.055(2) 0.067(2) 0.0356(16) 0.0005(16) 0.0131(16) 0.0068(18)
B6 0.044(2) 0.0510(19) 0.050(2) -0.0012(17) 0.0102(17) -0.0127(17)
C1 0.056(2) 0.0408(16) 0.0522(18) -0.0038(13) 0.0164(16) -0.0041(14)
C2 0.061(2) 0.0476(17) 0.0406(16) -0.0119(14) 0.0074(15) 0.0020(15)
C3 0.074(2) 0.062(2) 0.0322(16) -0.0093(15) -0.0075(16) 0.0093(18)
C4 0.053(2) 0.061(2) 0.0477(18) -0.0063(15) -0.0120(15) 0.0125(17)
C5 0.0446(18) 0.0449(16) 0.0425(16) 0.0092(13) 0.0111(14) 0.0101(14)
C6 0.0477(19) 0.0468(16) 0.0426(17) 0.0114(13) 0.0166(15) 0.0055(14)
C7 0.058(2) 0.0365(16) 0.056(2) -0.0027(14) 0.0041(16) -0.0006(14)
C8 0.066(2) 0.0443(17) 0.0550(19) -0.0138(15) 0.0069(17) 0.0075(15)
C9 0.060(2) 0.0543(18) 0.0345(16) -0.0065(13) 0.0017(15) 0.0077(16)
C10 0.057(2) 0.0578(19) 0.0353(15) -0.0050(14) -0.0028(15) 0.0048(16)
C11 0.0446(17) 0.0460(15) 0.0391(15) 0.0089(13) 0.0104(13) 0.0123(14)
C12 0.0543(19) 0.0391(15) 0.0409(16) 0.0121(13) 0.0163(14) 0.0118(14)
C13 0.0547(19) 0.0342(15) 0.0621(19) 0.0059(14) 0.0219(16) 0.0042(14)
C14 0.056(2) 0.0348(15) 0.0604(19) -0.0023(13) 0.0175(16) -0.0054(13)
C15 0.0490(19) 0.0544(18) 0.0470(18) -0.0075(15) 0.0001(15) -0.0077(15)
C16 0.0499(19) 0.070(2) 0.0305(15) -0.0031(15) 0.0010(13) -0.0003(16)
C17 0.0409(18) 0.063(2) 0.0462(17) 0.0229(15) 0.0074(14) -0.0007(15)
C18 0.047(2) 0.0507(18) 0.068(2) 0.0279(16) 0.0131(17) 0.0131(15)
C19 0.095(3) 0.0319(16) 0.070(2) 0.0100(15) 0.038(2) 0.0172(17)
C20 0.085(3) 0.0431(17) 0.074(2) -0.0168(16) 0.038(2) -0.0138(17)
C21 0.054(2) 0.061(2) 0.064(2) -0.0284(17) -0.0004(17) -0.0009(16)
C22 0.059(2) 0.076(2) 0.0375(16) -0.0143(16) 0.0036(15) 0.0148(17)
C23 0.054(2) 0.074(2) 0.0328(15) 0.0172(15) 0.0022(14) 0.0013(16)
C24 0.0412(18) 0.0554(18) 0.0489(18) 0.0202(15) 0.0062(15) 0.0079(14)
C25 0.058(2) 0.069(2) 0.0622(19) 0.0078(16) 0.0231(16) 0.0068(16)
C26 0.060(2) 0.070(2) 0.088(2) -0.005(2) 0.0171(19) -0.0197(17)
C27 0.057(2) 0.0513(19) 0.078(2) 0.0030(17) 0.0177(18) 0.0005(16)
C28 0.065(2) 0.0508(19) 0.070(2) 0.0051(16) 0.0166(18) -0.0059(17)
C29 0.067(2) 0.0578(19) 0.0488(17) -0.0049(16) 0.0108(16) 0.0124(16)
C30 0.058(2) 0.099(3) 0.076(2) -0.034(2) 0.0016(19) -0.006(2)
C31 0.055(2) 0.133(3) 0.073(2) -0.026(2) 0.0038(18) 0.035(2)
C32 0.081(3) 0.070(3) 0.149(4) -0.050(3) 0.004(3) 0.010(2)
O1 0.0455(12) 0.0366(10) 0.0378(10) 0.0025(8) 0.0109(9) -0.0019(8)
O2 0.0486(12) 0.0468(11) 0.0386(11) -0.0035(9) 0.0068(9) 0.0068(10)
O3 0.0387(11) 0.0479(11) 0.0353(10) -0.0014(9) 0.0056(9) 0.0057(9)
O4 0.0420(12) 0.0378(10) 0.0388(10) 0.0050(8) 0.0089(9) 0.0028(8)
O5 0.0548(13) 0.0481(11) 0.0388(11) -0.0050(9) 0.0080(9) 0.0055(10)
O6 0.0394(11) 0.0438(10) 0.0370(10) 0.0007(8) 0.0055(9) 0.0098(9)
O7 0.0373(11) 0.0437(11) 0.0442(11) 0.0058(8) 0.0050(9) 0.0059(8)
O8 0.0398(11) 0.0404(10) 0.0452(11) 0.0010(8) 0.0053(9) -0.0047(8)
O9 0.0437(11) 0.0496(11) 0.0390(10) 0.0117(9) 0.0105(8) 0.0010(9)
O10 0.0529(13) 0.0330(10) 0.0567(12) 0.0078(9) 0.0204(10) 0.0092(8)
O11 0.0476(12) 0.0408(11) 0.0500(12) -0.0059(9) 0.0107(10) 0.0004(9)
O12 0.0474(12) 0.0549(12) 0.0334(9) -0.0006(9) 0.0075(8) 0.0050(9)
O13 0.0429(12) 0.0579(13) 0.0657(12) 0.0041(10) 0.0079(9) -0.0039(10)
O14 0.0453(13) 0.0893(18) 0.0774(16) -0.0217(14) -0.0094(11) 0.0111(13)

loop_
_atom_type_symbol
_atom_type_description
_atom_type_scat_dispersion_real
_atom_type_scat_dispersion_imag
_atom_type_scat_source
C C 0.0033 0.0016 'International Tables Vol C Tables 4.2.6.8 and 6.1.1.4'
H H 0.0000 0.0000 'International Tables Vol C Tables 4.2.6.8 and 6.1.1.4'
B B 0.0013 0.0007 'International Tables Vol C Tables 4.2.6.8 and 6.1.1.4'
N N 0.0061 0.0033 'International Tables Vol C Tables 4.2.6.8 and 6.1.1.4'
O O 0.0106 0.0060 'International Tables Vol C Tables 4.2.6.8 and 6.1.1.4'

loop_
_geom_angle_atom_site_label_1
_geom_angle_atom_site_label_2
_geom_angle_atom_site_label_3
_geom_angle
H2 N1 H1 112(3)
H2 N1 H3 111(3)
H1 N1 H3 110(3)
H2 N1 H4 110(3)
H1 N1 H4 109(3)
H3 N1 H4 105(3)
H5 N2 H6 115(3)
H5 N2 H7 106(3)
H6 N2 H7 106(3)
H5 N2 H8 111(3)
H6 N2 H8 109(3)
H7 N2 H8 110(3)
B3 B1 B2 59.4(2)
B3 B1 H9 120.7(14)
B2 B1 H9 111.8(14)
B3 B1 H10 124.6(17)
B2 B1 H10 109.8(16)
H9 B1 H10 114(2)
B3 B1 H15 55.0(16)
B2 B1 H15 114.3(17)
H9 B1 H15 100(2)
H10 B1 H15 107(2)
B3 B2 B1 59.4(2)
B3 B2 H11 125.0(15)
B1 B2 H11 109.2(15)
B3 B2 H16 52.3(16)
B1 B2 H16 111.6(16)
H11 B2 H16 107(2)
B3 B2 H12 113.9(18)
B1 B2 H12 105.2(18)
H11 B2 H12 121(2)
H16 B2 H12 103(2)
B1 B3 B2 61.3(2)
B1 B3 H13 111.9(14)
B2 B3 H13 115.4(14)
B1 B3 H16 101.8(14)
H13 B3 H16 100.0(19)
B2 B3 H15 105.6(15)
H13 B3 H15 93.5(19)
H16 B3 H15 146(2)
B1 B3 H14 114.9(14)
B2 B3 H14 112.6(15)
H13 B3 H14 124(2)
H16 B3 H14 98.4(19)
H15 B3 H14 99.4(19)
B5 B4 B6 58.5(2)
B5 B4 H17 119.5(13)
B6 B4 H17 110.4(13)
B5 B4 H18 124.3(13)
B6 B4 H18 109.5(13)
H17 B4 H18 115.4(18)
B5 B4 H23 55.0(14)
B6 B4 H23 113.6(14)
H17 B4 H23 100.4(19)
H18 B4 H23 107.3(19)
B6 B5 B4 62.0(2)
B6 B5 H19 118.4(13)
B4 B5 H19 118.4(13)
B6 B5 H20 119.3(18)
B4 B5 H20 115.4(18)
H19 B5 H20 114(2)
B6 B5 H23 105.1(13)
H19 B5 H23 98.2(18)
H20 B5 H23 96(2)
B4 B5 H24 100.8(13)
H19 B5 H24 102.2(18)
H20 B5 H24 103(2)
H23 B5 H24 144.0(18)
B5 B6 B4 59.50(19)
B5 B6 H22 125.2(17)
B4 B6 H22 111.9(17)
B5 B6 H21 115.8(15)
B4 B6 H21 105.9(14)
H22 B6 H21 118(2)
B5 B6 H24 55.2(17)
B4 B6 H24 114.7(17)
H22 B6 H24 103(2)
H21 B6 H24 103(2)
O1 C1 C2 108.2(2)
O1 C1 H1A 110.1
C2 C1 H1A 110.1
O1 C1 H1B 110.1
C2 C1 H1B 110.1
H1A C1 H1B 108.4
O2 C2 C1 109.0(2)
O2 C2 H2A 109.9
C1 C2 H2A 109.9
O2 C2 H2B 109.9
C1 C2 H2B 109.9
H2A C2 H2B 108.3
O2 C3 C4 109.4(3)
O2 C3 H3A 109.8
C4 C3 H3A 109.8
O2 C3 H3B 109.8
C4 C3 H3B 109.8
H3A C3 H3B 108.3
O3 C4 C3 108.7(3)
O3 C4 H4A 109.9
C3 C4 H4A 109.9
O3 C4 H4B 109.9
C3 C4 H4B 109.9
H4A C4 H4B 108.3
O3 C5 C6 108.8(2)
O3 C5 H5A 109.9
C6 C5 H5A 109.9
O3 C5 H5B 109.9
C6 C5 H5B 109.9
H5A C5 H5B 108.3
O4 C6 C5 108.6(2)
O4 C6 H6A 110.0
C5 C6 H6A 110.0
O4 C6 H6B 110.0
C5 C6 H6B 110.0
H6A C6 H6B 108.3
O4 C7 C8 109.1(2)
O4 C7 H7A 109.9
C8 C7 H7A 109.9
O4 C7 H7B 109.9
C8 C7 H7B 109.9
H7A C7 H7B 108.3
O5 C8 C7 108.8(2)
O5 C8 H8A 109.9
C7 C8 H8A 109.9
O5 C8 H8B 109.9
C7 C8 H8B 109.9
H8A C8 H8B 108.3
O5 C9 C10 109.2(2)
O5 C9 H9A 109.8
C10 C9 H9A 109.8
O5 C9 H9B 109.8
C10 C9 H9B 109.8
H9A C9 H9B 108.3
O6 C10 C9 109.1(3)
O6 C10 H10A 109.9
C9 C10 H10A 109.9
O6 C10 H10B 109.9
C9 C10 H10B 109.9
H10A C10 H10B 108.3
O6 C11 C12 109.2(2)
O6 C11 H11A 109.8
C12 C11 H11A 109.8
O6 C11 H11B 109.8
C12 C11 H11B 109.8
H11A C11 H11B 108.3
O1 C12 C11 108.8(2)
O1 C12 H12A 109.9
C11 C12 H12A 109.9
O1 C12 H12B 109.9
C11 C12 H12B 109.9
H12A C12 H12B 108.3
O7 C13 C14 108.7(2)
O7 C13 H13A 110.0
C14 C13 H13A 110.0
O7 C13 H13B 110.0
C14 C13 H13B 110.0
H13A C13 H13B 108.3
O8 C14 C13 109.1(2)
O8 C14 H14A 109.9
C13 C14 H14A 109.9
O8 C14 H14B 109.9
C13 C14 H14B 109.9
H14A C14 H14B 108.3
O8 C15 C16 109.2(2)
O8 C15 H15A 109.8
C16 C15 H15A 109.8
O8 C15 H15B 109.8
C16 C15 H15B 109.8
H15A C15 H15B 108.3
O9 C16 C15 108.9(2)
O9 C16 H16A 109.9
C15 C16 H16A 109.9
O9 C16 H16B 109.9
C15 C16 H16B 109.9
H16A C16 H16B 108.3
O9 C17 C18 108.4(2)
O9 C17 H17A 110.0
C18 C17 H17A 110.0
O9 C17 H17B 110.0
C18 C17 H17B 110.0
H17A C17 H17B 108.4
O10 C18 C17 108.2(2)
O10 C18 H18A 110.1
C17 C18 H18A 110.1
O10 C18 H18B 110.1
C17 C18 H18B 110.1
H18A C18 H18B 108.4
O10 C19 C20 109.7(2)
O10 C19 H19A 109.7
C20 C19 H19A 109.7
O10 C19 H19B 109.7
C20 C19 H19B 109.7
H19A C19 H19B 108.2
O11 C20 C19 108.8(3)
O11 C20 H20A 109.9
C19 C20 H20A 109.9
O11 C20 H20B 109.9
C19 C20 H20B 109.9
H20A C20 H20B 108.3
O11 C21 C22 108.8(3)
O11 C21 H21A 109.9
C22 C21 H21A 109.9
O11 C21 H21B 109.9
C22 C21 H21B 109.9
H21A C21 H21B 108.3
O12 C22 C21 108.4(3)
O12 C22 H22A 110.0
C21 C22 H22A 110.0
O12 C22 H22B 110.0
C21 C22 H22B 110.0
H22A C22 H22B 108.4
O12 C23 C24 108.5(2)
O12 C23 H23A 110.0
C24 C23 H23A 110.0
O12 C23 H23B 110.0
C24 C23 H23B 110.0
H23A C23 H23B 108.4
O7 C24 C23 109.1(2)
O7 C24 H24A 109.9
C23 C24 H24A 109.9
O7 C24 H24B 109.9
C23 C24 H24B 109.9
H24A C24 H24B 108.3
C28 C25 C26 100.3(3)
C28 C25 H25A 111.7
C26 C25 H25A 111.7
C28 C25 H25B 111.7
C26 C25 H25B 111.7
H25A C25 H25B 109.5
C27 C26 C25 103.1(3)
C27 C26 H26A 111.1
C25 C26 H26A 111.1
C27 C26 H26B 111.1
C25 C26 H26B 111.1
H26A C26 H26B 109.1
O13 C27 C26 107.6(3)
O13 C27 H27A 110.2
C26 C27 H27A 110.2
O13 C27 H27B 110.2
C26 C27 H27B 110.2
H27A C27 H27B 108.5
O13 C28 C25 106.9(3)
O13 C28 H28A 110.3
C25 C28 H28A 110.3
O13 C28 H28B 110.3
C25 C28 H28B 110.3
H28A C28 H28B 108.6
O14 C29 C30 107.3(3)
O14 C29 H29A 110.3
C30 C29 H29A 110.3
O14 C29 H29B 110.3
C30 C29 H29B 110.3
H29A C29 H29B 108.5
C31 C30 C29 104.1(3)
C31 C30 H30A 110.9
C29 C30 H30A 110.9
C31 C30 H30B 110.9
C29 C30 H30B 110.9
H30A C30 H30B 108.9
C32 C31 C30 104.5(3)
C32 C31 H31A 110.9
C30 C31 H31A 110.9
C32 C31 H31B 110.9
C30 C31 H31B 110.9
H31A C31 H31B 108.9
C31 C32 O14 108.7(3)
C31 C32 H32A 109.9
O14 C32 H32A 109.9
C31 C32 H32B 109.9
O14 C32 H32B 109.9
H32A C32 H32B 108.3
C12 O1 C1 112.4(2)
C3 O2 C2 112.6(2)
C4 O3 C5 112.2(2)
C7 O4 C6 112.3(2)
C9 O5 C8 112.2(2)
C10 O6 C11 111.5(2)
C13 O7 C24 112.6(2)
C15 O8 C14 112.5(2)
C17 O9 C16 112.5(2)
C19 O10 C18 112.9(2)
C20 O11 C21 112.6(2)
C22 O12 C23 112.9(2)
C28 O13 C27 107.3(2)
C29 O14 C32 106.2(3)

loop_
_geom_bond_atom_site_label_1
_geom_bond_atom_site_label_2
_geom_bond_distance
N1 H2 0.82(4)
N1 H1 0.92(3)
N1 H3 0.89(3)
N1 H4 0.98(5)
N2 H5 0.90(4)
N2 H6 1.06(4)
N2 H7 0.82(3)
N2 H8 0.96(5)
B1 B3 1.760(5)
B1 B2 1.793(5)
B1 H9 1.14(3)
B1 H10 1.12(3)
B1 H15 1.25(4)
B2 B3 1.760(5)
B2 H11 1.11(3)
B2 H16 1.15(3)
B2 H12 1.08(4)
B3 H13 1.08(3)
B3 H16 1.40(3)
B3 H15 1.46(4)
B3 H14 1.19(3)
B4 B5 1.783(5)
B4 B6 1.826(5)
B4 H17 1.15(3)
B4 H18 1.12(3)
B4 H23 1.23(3)
B5 B6 1.765(5)
B5 H19 1.12(3)
B5 H20 1.02(3)
B5 H23 1.48(3)
B5 H24 1.45(3)
B6 H22 1.12(3)
B6 H21 1.10(3)
B6 H24 1.11(3)
C1 O1 1.431(3)
C1 C2 1.495(4)
C1 H1A 0.9900
C1 H1B 0.9900
C2 O2 1.424(3)
C2 H2A 0.9900
C2 H2B 0.9900
C3 O2 1.420(4)
C3 C4 1.494(4)
C3 H3A 0.9900
C3 H3B 0.9900
C4 O3 1.419(4)
C4 H4A 0.9900
C4 H4B 0.9900
C5 O3 1.420(3)
C5 C6 1.504(4)
C5 H5A 0.9900
C5 H5B 0.9900
C6 O4 1.420(3)
C6 H6A 0.9900
C6 H6B 0.9900
C7 O4 1.410(3)
C7 C8 1.497(4)
C7 H7A 0.9900
C7 H7B 0.9900
C8 O5 1.426(3)
C8 H8A 0.9900
C8 H8B 0.9900
C9 O5 1.425(3)
C9 C10 1.493(4)
C9 H9A 0.9900
C9 H9B 0.9900
C10 O6 1.424(3)
C10 H10A 0.9900
C10 H10B 0.9900
C11 O6 1.431(3)
C11 C12 1.492(4)
C11 H11A 0.9900
C11 H11B 0.9900
C12 O1 1.424(3)
C12 H12A 0.9900
C12 H12B 0.9900
C13 O7 1.419(3)
C13 C14 1.490(4)
C13 H13A 0.9900
C13 H13B 0.9900
C14 O8 1.427(3)
C14 H14A 0.9900
C14 H14B 0.9900
C15 O8 1.424(3)
C15 C16 1.490(4)
C15 H15A 0.9900
C15 H15B 0.9900
C16 O9 1.420(3)
C16 H16A 0.9900
C16 H16B 0.9900
C17 O9 1.416(3)
C17 C18 1.499(4)
C17 H17A 0.9900
C17 H17B 0.9900
C18 O10 1.431(4)
C18 H18A 0.9900
C18 H18B 0.9900
C19 O10 1.420(4)
C19 C20 1.495(5)
C19 H19A 0.9900
C19 H19B 0.9900
C20 O11 1.422(4)
C20 H20A 0.9900
C20 H20B 0.9900
C21 O11 1.427(4)
C21 C22 1.491(5)
C21 H21A 0.9900
C21 H21B 0.9900
C22 O12 1.424(3)
C22 H22A 0.9900
C22 H22B 0.9900
C23 O12 1.434(4)
C23 C24 1.475(4)
C23 H23A 0.9900
C23 H23B 0.9900
C24 O7 1.429(3)
C24 H24A 0.9900
C24 H24B 0.9900
C25 C28 1.487(5)
C25 C26 1.514(5)
C25 H25A 0.9900
C25 H25B 0.9900
C26 C27 1.507(5)
C26 H26A 0.9900
C26 H26B 0.9900
C27 O13 1.421(4)
C27 H27A 0.9900
C27 H27B 0.9900
C28 O13 1.410(4)
C28 H28A 0.9900
C28 H28B 0.9900
C29 O14 1.401(4)
C29 C30 1.494(5)
C29 H29A 0.9900
C29 H29B 0.9900
C30 C31 1.467(5)
C30 H30A 0.9900
C30 H30B 0.9900
C31 C32 1.386(5)
C31 H31A 0.9900
C31 H31B 0.9900
C32 O14 1.418(4)
C32 H32A 0.9900
C32 H32B 0.9900
